data_7117225
loop_
_publ_author_name
'David E. Stephens'
'Johant Lakey-Beitia'
'Gabriel Chavez'
'Carla Ilie'
'Hadi D. Arman'
'Oleg V. Larionov'

_publ_section_title
;
 Experimental and mechanistic analysis of the palladium-catalyzed
 oxidative C8-selective C-H homocoupling of quinoline N-oxides
;
_journal_name_full Chem.Commun.
_journal_page_first 9507
_journal_paper_doi 10.1039/C5cc02227D
_journal_volume 51
_journal_year 2015
_chemical_formula_moiety 'C18 H12 N2 O2'
_chemical_formula_sum 'C18 H12 N2 O2'
_chemical_formula_weight 288.30
_chemical_name_systematic '8,8'-Biquinoline 1,1'-dioxide'
_space_group_IT_number 14
_symmetry_cell_setting monoclinic
_symmetry_space_group_name_Hall '-P 2yn'
_symmetry_space_group_name_H-M 'P 1 21/n 1'
_atom_sites_solution_hydrogens geom
_atom_sites_solution_primary direct
_atom_sites_solution_secondary difmap
_audit_creation_method SHELXL-97
_audit_update_record
;
2014-12-07 deposited with the CCDC.
2015-05-06 downloaded from the CCDC.
;
_cell_angle_alpha 90.00
_cell_angle_beta 92.202(10)
_cell_angle_gamma 90.00
_cell_formula_units_Z 4
_cell_length_a 7.720(5)
_cell_length_b 21.073(12)
_cell_length_c 8.161(5)
_cell_measurement_reflns_used 5938
_cell_measurement_temperature 98(2)
_cell_measurement_theta_max 40.2
_cell_measurement_theta_min 2.5
_cell_volume 1326.7(14)
_computing_cell_refinement
;
CrystalClear-SM Expert 2.0 r5 (Rigaku, 2010)
;
_computing_data_collection
;
CrystalClear-SM Expert 2.0 r5 (Rigaku, 2010)
;
_computing_data_reduction
;
CrystalClear-SM Expert 2.0 r5 (Rigaku, 2010)
;
_computing_structure_refinement 'SHELXL-97 (Sheldrick, 1997)'
_computing_structure_solution 'SHELXS-97 (Sheldrick, 1990)'
_diffrn_ambient_temperature 98(2)
_diffrn_detector_area_resol_mean 28.5714
_diffrn_measured_fraction_theta_full 0.997
_diffrn_measured_fraction_theta_max 0.997
_diffrn_measurement_device_type
;
Saturn724 (2x2 bin mode)
;
_diffrn_measurement_method \w
_diffrn_radiation_monochromator graphite
_diffrn_radiation_source 'sealed tube'
_diffrn_radiation_type MoK\a
_diffrn_radiation_wavelength 0.71073
_diffrn_reflns_av_R_equivalents 0.0902
_diffrn_reflns_av_sigmaI/netI 0.0638
_diffrn_reflns_limit_h_max 9
_diffrn_reflns_limit_h_min -9
_diffrn_reflns_limit_k_max 25
_diffrn_reflns_limit_k_min -25
_diffrn_reflns_limit_l_max 9
_diffrn_reflns_limit_l_min -9
_diffrn_reflns_number 8790
_diffrn_reflns_reduction_process 'Lp corrections applied'
_diffrn_reflns_theta_full 25.50
_diffrn_reflns_theta_max 25.50
_diffrn_reflns_theta_min 2.68
_diffrn_standards_decay_% <1
_diffrn_standards_interval_count 0
_diffrn_standards_number 0
_exptl_absorpt_coefficient_mu 0.096
_exptl_absorpt_correction_T_max 1.000
_exptl_absorpt_correction_T_min 0.811
_exptl_absorpt_correction_type multi-scan
_exptl_absorpt_process_details 'ABSCOR (Higashi, 1995)'
_exptl_crystal_colour gold
_exptl_crystal_density_diffrn 1.443
_exptl_crystal_density_method 'not measured'
_exptl_crystal_description platelet
_exptl_crystal_F_000 600
_exptl_crystal_recrystallization_method 'Re-crystallisation from solvent: Benzene, ethanol'
_exptl_crystal_size_max 0.20
_exptl_crystal_size_mid 0.15
_exptl_crystal_size_min 0.07
_refine_diff_density_max 0.285
_refine_diff_density_min -0.218
_refine_diff_density_rms 0.048
_refine_ls_extinction_method none
_refine_ls_goodness_of_fit_ref 1.000
_refine_ls_hydrogen_treatment mixed
_refine_ls_matrix_type full
_refine_ls_number_parameters 235
_refine_ls_number_reflns 2464
_refine_ls_number_restraints 0
_refine_ls_restrained_S_all 1.000
_refine_ls_R_factor_all 0.0560
_refine_ls_R_factor_gt 0.0483
_refine_ls_shift/su_max 0.001
_refine_ls_shift/su_mean 0.000
_refine_ls_structure_factor_coef Fsqd
_refine_ls_weighting_details 'calc w=1/[\s^2^(Fo^2^)+(0.0380P)^2^+1.0000P] where P=(Fo^2^+2Fc^2^)/3'
_refine_ls_weighting_scheme calc
_refine_ls_wR_factor_gt 0.1165
_refine_ls_wR_factor_ref 0.1219
_reflns_number_gt 2132
_reflns_number_total 2464
_reflns_threshold_expression >2sigma(I)
_cod_data_source_file c5cc02227d2.cif
_cod_data_source_block cd1284a
_cod_original_sg_symbol_H-M P2(1)/n
_cod_database_code 7117225

loop_
_symmetry_equiv_pos_as_xyz
'x, y, z'
'-x+1/2, y+1/2, -z+1/2'
'-x, -y, -z'
'x-1/2, -y-1/2, z-1/2'

loop_
_atom_site_label
_atom_site_type_symbol
_atom_site_fract_x
_atom_site_fract_y
_atom_site_fract_z
_atom_site_U_iso_or_equiv
_atom_site_adp_type
_atom_site_occupancy
_atom_site_symmetry_multiplicity
_atom_site_calc_flag
_atom_site_refinement_flags
_atom_site_disorder_assembly
_atom_site_disorder_group
N2 N 0.33714(19) 0.17530(7) 0.65901(18) 0.0211(3) Uani 1 1 d . . .
O2 O 0.26749(17) 0.13087(6) 0.56563(15) 0.0249(3) Uani 1 1 d . . .
N1 N -0.0737(2) 0.11989(7) 0.76078(19) 0.0246(4) Uani 1 1 d . . .
C18 C 0.3543(2) 0.16577(8) 0.8281(2) 0.0215(4) Uani 1 1 d . . .
O1 O -0.00136(18) 0.17001(6) 0.82593(18) 0.0311(3) Uani 1 1 d . . .
C10 C 0.2919(2) 0.10954(9) 0.9029(2) 0.0223(4) Uani 1 1 d . . .
C8 C 0.1900(2) 0.05690(9) 0.8219(2) 0.0231(4) Uani 1 1 d . . .
C9 C 0.0167(2) 0.06195(9) 0.7584(2) 0.0225(4) Uani 1 1 d . . .
C4 C -0.0728(2) 0.00814(9) 0.6938(2) 0.0245(4) Uani 1 1 d . . .
C14 C 0.4392(2) 0.21371(9) 0.9239(2) 0.0248(4) Uani 1 1 d . . .
C1 C -0.2364(3) 0.12438(10) 0.6986(3) 0.0292(4) Uani 1 1 d . . .
C6 C 0.1753(3) -0.05721(9) 0.7661(3) 0.0304(5) Uani 1 1 d . . .
C5 C 0.0121(3) -0.05170(9) 0.6983(2) 0.0279(4) Uani 1 1 d . . .
C17 C 0.3946(2) 0.22913(9) 0.5913(2) 0.0253(4) Uani 1 1 d . . .
C7 C 0.2634(3) -0.00302(9) 0.8265(3) 0.0281(4) Uani 1 1 d . . .
C16 C 0.4750(3) 0.27702(9) 0.6845(3) 0.0294(5) Uani 1 1 d . . .
C11 C 0.3295(2) 0.10174(9) 1.0675(2) 0.0268(4) Uani 1 1 d . . .
C15 C 0.4973(3) 0.26994(9) 0.8492(3) 0.0288(4) Uani 1 1 d . . .
C3 C -0.2446(3) 0.01404(10) 0.6282(2) 0.0288(4) Uani 1 1 d . . .
C12 C 0.4151(3) 0.14840(10) 1.1637(2) 0.0290(4) Uani 1 1 d . . .
C2 C -0.3249(3) 0.07174(10) 0.6319(3) 0.0313(5) Uani 1 1 d . . .
C13 C 0.4659(3) 0.20369(10) 1.0947(2) 0.0290(4) Uani 1 1 d . . .
H17A H 0.377(3) 0.2324(10) 0.473(3) 0.035 Uiso 1 1 d . . .
H11A H 0.285(3) 0.0617(11) 1.122(3) 0.035 Uiso 1 1 d . . .
H16A H 0.517(3) 0.3118(11) 0.628(3) 0.035 Uiso 1 1 d . . .
H5A H -0.052(3) -0.0864(11) 0.645(3) 0.035 Uiso 1 1 d . . .
H1A H -0.283(3) 0.1707(11) 0.708(3) 0.035 Uiso 1 1 d . . .
H2A H -0.441(3) 0.0771(11) 0.592(3) 0.035 Uiso 1 1 d . . .
H12A H 0.427(3) 0.1423(10) 1.276(3) 0.035 Uiso 1 1 d . . .
H3A H -0.303(3) -0.0197(11) 0.574(3) 0.035 Uiso 1 1 d . . .
H15A H 0.557(3) 0.3007(11) 0.917(3) 0.035 Uiso 1 1 d . . .
H7A H 0.369(3) -0.0072(11) 0.867(3) 0.035 Uiso 1 1 d . . .
H13A H 0.522(3) 0.2382(11) 1.161(3) 0.035 Uiso 1 1 d . . .
H6A H 0.235(3) -0.0973(11) 0.767(3) 0.035 Uiso 1 1 d . . .

loop_
_atom_site_aniso_label
_atom_site_aniso_U_11
_atom_site_aniso_U_22
_atom_site_aniso_U_33
_atom_site_aniso_U_23
_atom_site_aniso_U_13
_atom_site_aniso_U_12
N2 0.0176(7) 0.0193(8) 0.0263(8) -0.0008(6) -0.0019(6) 0.0008(6)
O2 0.0268(7) 0.0209(7) 0.0265(7) -0.0024(5) -0.0041(5) -0.0034(5)
N1 0.0237(8) 0.0210(8) 0.0290(8) -0.0006(7) 0.0006(6) 0.0004(6)
C18 0.0175(9) 0.0214(9) 0.0253(9) -0.0003(7) -0.0021(7) 0.0018(7)
O1 0.0294(8) 0.0228(7) 0.0410(8) -0.0054(6) -0.0011(6) -0.0003(6)
C10 0.0180(9) 0.0222(9) 0.0269(9) -0.0003(8) 0.0010(7) 0.0020(7)
C8 0.0213(9) 0.0211(9) 0.0269(9) 0.0028(7) 0.0030(7) -0.0018(7)
C9 0.0215(9) 0.0205(9) 0.0256(9) 0.0023(7) 0.0033(7) -0.0001(7)
C4 0.0247(10) 0.0243(10) 0.0246(9) 0.0013(8) 0.0035(7) -0.0027(8)
C14 0.0195(9) 0.0222(9) 0.0327(10) -0.0040(8) -0.0003(8) 0.0011(7)
C1 0.0216(10) 0.0287(10) 0.0373(11) -0.0010(9) -0.0003(8) 0.0052(8)
C6 0.0282(11) 0.0209(10) 0.0424(12) 0.0012(8) 0.0029(9) 0.0018(8)
C5 0.0299(10) 0.0192(9) 0.0348(11) -0.0015(8) 0.0038(8) -0.0051(8)
C17 0.0245(10) 0.0216(9) 0.0298(10) 0.0040(8) -0.0004(8) 0.0002(7)
C7 0.0214(10) 0.0259(10) 0.0369(11) 0.0026(9) -0.0013(8) 0.0004(8)
C16 0.0291(10) 0.0194(9) 0.0395(11) 0.0041(8) -0.0001(9) -0.0026(8)
C11 0.0240(10) 0.0266(10) 0.0296(10) 0.0034(8) 0.0014(8) 0.0016(8)
C15 0.0276(10) 0.0209(9) 0.0375(11) -0.0039(8) -0.0039(8) -0.0027(8)
C3 0.0262(10) 0.0279(10) 0.0324(10) -0.0002(8) 0.0022(8) -0.0048(8)
C12 0.0270(10) 0.0355(11) 0.0243(10) -0.0013(8) -0.0005(8) 0.0034(8)
C2 0.0208(10) 0.0349(11) 0.0379(11) -0.0012(9) -0.0020(8) 0.0014(8)
C13 0.0266(10) 0.0303(10) 0.0298(10) -0.0074(8) -0.0035(8) 0.0005(8)

loop_
_atom_type_symbol
_atom_type_description
_atom_type_scat_dispersion_real
_atom_type_scat_dispersion_imag
_atom_type_scat_source
C C 0.0033 0.0016 'International Tables Vol C Tables 4.2.6.8 and 6.1.1.4'
H H 0.0000 0.0000 'International Tables Vol C Tables 4.2.6.8 and 6.1.1.4'
N N 0.0061 0.0033 'International Tables Vol C Tables 4.2.6.8 and 6.1.1.4'
O O 0.0106 0.0060 'International Tables Vol C Tables 4.2.6.8 and 6.1.1.4'

loop_
_geom_angle_atom_site_label_1
_geom_angle_atom_site_label_2
_geom_angle_atom_site_label_3
_geom_angle
_geom_angle_site_symmetry_1
_geom_angle_site_symmetry_3
O2 N2 C17 119.89(16) . .
O2 N2 C18 119.60(15) . .
C17 N2 C18 120.50(15) . .
O1 N1 C1 118.67(15) . .
O1 N1 C9 120.33(15) . .
C1 N1 C9 120.99(16) . .
N2 C18 C14 117.75(16) . .
N2 C18 C10 121.48(16) . .
C14 C18 C10 120.76(17) . .
C11 C10 C18 117.14(17) . .
C11 C10 C8 115.49(17) . .
C18 C10 C8 127.37(17) . .
C7 C8 C9 117.20(17) . .
C7 C8 C10 117.15(17) . .
C9 C8 C10 125.21(16) . .
N1 C9 C4 117.60(17) . .
N1 C9 C8 121.41(16) . .
C4 C9 C8 120.97(17) . .
C3 C4 C9 120.40(18) . .
C3 C4 C5 120.78(18) . .
C9 C4 C5 118.81(18) . .
C15 C14 C13 120.84(18) . .
C15 C14 C18 120.37(18) . .
C13 C14 C18 118.79(18) . .
N1 C1 C2 121.81(18) . .
N1 C1 H1A 111.0(13) . .
C2 C1 H1A 127.2(13) . .
C5 C6 C7 120.01(19) . .
C5 C6 H6A 120.9(14) . .
C7 C6 H6A 118.9(14) . .
C6 C5 C4 120.31(18) . .
C6 C5 H5A 124.1(13) . .
C4 C5 H5A 115.5(13) . .
N2 C17 C16 122.21(18) . .
N2 C17 H17A 115.6(13) . .
C16 C17 H17A 122.2(13) . .
C8 C7 C6 122.60(19) . .
C8 C7 H7A 118.4(15) . .
C6 C7 H7A 119.0(15) . .
C15 C16 C17 119.83(19) . .
C15 C16 H16A 122.7(14) . .
C17 C16 H16A 117.4(14) . .
C10 C11 C12 122.63(19) . .
C10 C11 H11A 117.6(13) . .
C12 C11 H11A 119.6(12) . .
C16 C15 C14 119.29(18) . .
C16 C15 H15A 122.5(13) . .
C14 C15 H15A 118.1(13) . .
C2 C3 C4 119.29(19) . .
C2 C3 H3A 118.0(14) . .
C4 C3 H3A 122.5(14) . .
C13 C12 C11 120.33(19) . .
C13 C12 H12A 120.6(14) . .
C11 C12 H12A 118.8(14) . .
C3 C2 C1 119.86(19) . .
C3 C2 H2A 121.5(14) . .
C1 C2 H2A 118.7(14) . .
C12 C13 C14 120.14(18) . .
C12 C13 H13A 121.9(13) . .
C14 C13 H13A 117.9(13) . .

loop_
_geom_bond_atom_site_label_1
_geom_bond_atom_site_label_2
_geom_bond_distance
_geom_bond_site_symmetry_2
N2 O2 1.3095(19) .
N2 C17 1.345(2) .
N2 C18 1.396(2) .
N1 O1 1.299(2) .
N1 C1 1.339(3) .
N1 C9 1.407(2) .
C18 C14 1.422(3) .
C18 C10 1.425(3) .
C10 C11 1.374(3) .
C10 C8 1.498(3) .
C8 C7 1.384(3) .
C8 C9 1.420(3) .
C9 C4 1.419(3) .
C4 C3 1.416(3) .
C4 C5 1.421(3) .
C14 C15 1.413(3) .
C14 C13 1.417(3) .
C1 C2 1.402(3) .
C1 H1A 1.04(2) .
C6 C5 1.362(3) .
C6 C7 1.408(3) .
C6 H6A 0.96(2) .
C5 H5A 0.97(2) .
C17 C16 1.395(3) .
C17 H17A 0.97(2) .
C7 H7A 0.87(2) .
C16 C15 1.357(3) .
C16 H16A 0.93(2) .
C11 C12 1.407(3) .
C11 H11A 1.02(2) .
C15 H15A 0.96(2) .
C3 C2 1.366(3) .
C3 H3A 0.95(2) .
C12 C13 1.359(3) .
C12 H12A 0.92(2) .
C2 H2A 0.95(2) .
C13 H13A 0.99(2) .
